data_4324369
loop_
_publ_author_name
'Chang Hoon Lee'
'Timothy R. Cook'
'Daniel G. Nocera'

_publ_section_title
;
 HX Addition and Photochemical H2 Elimination by Ni NHC Complexes
;
_journal_name_full 'Inorganic Chemistry'
_journal_page_first 714
_journal_page_last 716
_journal_paper_doi 10.1021/ic102017t
_journal_volume 50
_journal_year 2011
_chemical_formula_sum 'C42 H48.96 Br1.04 N4 Ni'
_chemical_formula_weight 751.60
_chemical_name_common NiHBr(IMes)2
_chemical_name_systematic
; 
 ? 
;
_space_group_IT_number 61
_symmetry_cell_setting orthorhombic
_symmetry_space_group_name_Hall '-P 2ac 2ab'
_symmetry_space_group_name_H-M 'P b c a'
_atom_sites_solution_hydrogens geom
_atom_sites_solution_primary direct
_atom_sites_solution_secondary difmap
_audit_creation_method SHELXL-97
_cell_angle_alpha 90.00
_cell_angle_beta 90.00
_cell_angle_gamma 90.00
_cell_formula_units_Z 8
_cell_length_a 17.1678(11)
_cell_length_b 18.7108(12)
_cell_length_c 23.3170(15)
_cell_measurement_temperature 100(2)
_cell_volume 7490.0(8)
_computing_structure_refinement 'SHELXL-97 (Sheldrick, 1997)'
_computing_structure_solution 'SHELXS-97 (Sheldrick, 1990)'
_diffrn_ambient_temperature 100(2)
_diffrn_measured_fraction_theta_full 0.999
_diffrn_measured_fraction_theta_max 0.999
_diffrn_radiation_monochromator graphite
_diffrn_radiation_source 'fine-focus sealed tube'
_diffrn_radiation_type MoK\a
_diffrn_radiation_wavelength 0.71073
_diffrn_reflns_av_R_equivalents 0.0816
_diffrn_reflns_av_sigmaI/netI 0.0338
_diffrn_reflns_limit_h_max 22
_diffrn_reflns_limit_h_min -22
_diffrn_reflns_limit_k_max 24
_diffrn_reflns_limit_k_min -24
_diffrn_reflns_limit_l_max 30
_diffrn_reflns_limit_l_min -30
_diffrn_reflns_number 149027
_diffrn_reflns_theta_full 28.29
_diffrn_reflns_theta_max 28.29
_diffrn_reflns_theta_min 1.75
_exptl_absorpt_coefficient_mu 1.662
_exptl_absorpt_correction_T_max 0.8548
_exptl_absorpt_correction_T_min 0.5636
_exptl_absorpt_correction_type empirical
_exptl_absorpt_process_details SADABS
_exptl_crystal_colour yellow
_exptl_crystal_density_diffrn 1.327
_exptl_crystal_description block
_exptl_crystal_F_000 3146
_exptl_crystal_size_max 0.40
_exptl_crystal_size_mid 0.40
_exptl_crystal_size_min 0.10
_refine_diff_density_max 0.631
_refine_diff_density_min -0.683
_refine_diff_density_rms 0.094
_refine_ls_extinction_method none
_refine_ls_goodness_of_fit_ref 1.048
_refine_ls_hydrogen_treatment mixed
_refine_ls_matrix_type full
_refine_ls_number_parameters 447
_refine_ls_number_reflns 9290
_refine_ls_number_restraints 0
_refine_ls_restrained_S_all 1.048
_refine_ls_R_factor_all 0.0703
_refine_ls_R_factor_gt 0.0437
_refine_ls_shift/su_max 0.002
_refine_ls_shift/su_mean 0.000
_refine_ls_structure_factor_coef Fsqd
_refine_ls_weighting_details 'calc w=1/[\s^2^(Fo^2^)+(0.0563P)^2^+12.8187P] where P=(Fo^2^+2Fc^2^)/3'
_refine_ls_weighting_scheme calc
_refine_ls_wR_factor_gt 0.1092
_refine_ls_wR_factor_ref 0.1253
_reflns_number_gt 6856
_reflns_number_total 9290
_reflns_threshold_expression >2sigma(I)
_cod_data_source_file ic102017t_si_002_3.cif
_cod_data_source_block 10152
_cod_database_code 4324369

loop_
_symmetry_equiv_pos_as_xyz
'x, y, z'
'-x+1/2, -y, z+1/2'
'-x, y+1/2, -z+1/2'
'x+1/2, -y+1/2, -z'
'-x, -y, -z'
'x-1/2, y, -z-1/2'
'x, -y-1/2, z-1/2'
'-x-1/2, y-1/2, z'

loop_
_atom_site_label
_atom_site_type_symbol
_atom_site_fract_x
_atom_site_fract_y
_atom_site_fract_z
_atom_site_U_iso_or_equiv
_atom_site_adp_type
_atom_site_occupancy
_atom_site_symmetry_multiplicity
_atom_site_calc_flag
_atom_site_refinement_flags
_atom_site_disorder_assembly
_atom_site_disorder_group
Ni1 Ni 0.38144(2) 0.148679(17) 0.662597(15) 0.01594(9) Uani 1 1 d . . .
Br1 Br 0.246112(17) 0.128317(15) 0.647557(13) 0.02581(9) Uani 1 1 d . A .
N1 N 0.39864(15) 0.00967(12) 0.60519(10) 0.0235(5) Uani 1 1 d . . .
N2 N 0.43381(14) 0.00478(12) 0.69310(11) 0.0219(5) Uani 1 1 d . . .
N3 N 0.39129(13) 0.30358(12) 0.64101(10) 0.0184(5) Uani 1 1 d . . .
N4 N 0.33200(14) 0.28010(12) 0.71962(10) 0.0199(5) Uani 1 1 d . . .
C1 C 0.40642(17) 0.05128(14) 0.65283(12) 0.0207(6) Uani 1 1 d . A .
C2 C 0.37281(19) 0.03482(15) 0.54991(13) 0.0252(6) Uani 1 1 d . A .
C3 C 0.42345(18) 0.07729(15) 0.51729(13) 0.0246(6) Uani 1 1 d . . .
C4 C 0.39730(19) 0.10101(15) 0.46406(13) 0.0265(6) Uani 1 1 d . A .
H4A H 0.4312 0.1291 0.4410 0.032 Uiso 1 1 calc R . .
C5 C 0.3233(2) 0.08497(16) 0.44351(13) 0.0293(7) Uani 1 1 d . . .
C6 C 0.2753(2) 0.04158(17) 0.47687(14) 0.0322(7) Uani 1 1 d . A .
H6A H 0.2248 0.0298 0.4632 0.039 Uiso 1 1 calc R . .
C7 C 0.2998(2) 0.01500(16) 0.53006(14) 0.0300(7) Uani 1 1 d . . .
C8 C 0.50357(18) 0.09611(17) 0.53893(14) 0.0290(7) Uani 1 1 d . A .
H8A H 0.5304 0.1256 0.5104 0.043 Uiso 1 1 calc R . .
H8B H 0.5334 0.0522 0.5455 0.043 Uiso 1 1 calc R . .
H8C H 0.4990 0.1228 0.5750 0.043 Uiso 1 1 calc R . .
C9 C 0.2957(2) 0.11495(18) 0.38673(15) 0.0379(8) Uani 1 1 d . A .
H9A H 0.3373 0.1437 0.3695 0.057 Uiso 1 1 calc R . .
H9B H 0.2497 0.1450 0.3930 0.057 Uiso 1 1 calc R . .
H9C H 0.2823 0.0756 0.3609 0.057 Uiso 1 1 calc R . .
C10 C 0.2466(2) -0.03333(19) 0.56433(15) 0.0389(8) Uani 1 1 d . A .
H10A H 0.1981 -0.0410 0.5431 0.058 Uiso 1 1 calc R . .
H10B H 0.2349 -0.0110 0.6013 0.058 Uiso 1 1 calc R . .
H10C H 0.2724 -0.0794 0.5708 0.058 Uiso 1 1 calc R . .
C11 C 0.4205(2) -0.06112(16) 0.61623(14) 0.0320(7) Uani 1 1 d . A .
H11A H 0.4201 -0.0997 0.5897 0.038 Uiso 1 1 calc R . .
C12 C 0.4419(2) -0.06400(16) 0.67130(14) 0.0306(7) Uani 1 1 d . A .
H12A H 0.4593 -0.1050 0.6916 0.037 Uiso 1 1 calc R . .
C13 C 0.45182(16) 0.02171(14) 0.75217(13) 0.0208(6) Uani 1 1 d . A .
C14 C 0.52959(18) 0.03478(16) 0.76714(15) 0.0295(7) Uani 1 1 d . . .
C15 C 0.5466(2) 0.04383(16) 0.82501(16) 0.0349(8) Uani 1 1 d . A .
H15A H 0.5988 0.0538 0.8361 0.042 Uiso 1 1 calc R . .
C16 C 0.4898(2) 0.03874(16) 0.86690(15) 0.0350(8) Uani 1 1 d . . .
C17 C 0.4129(2) 0.02832(16) 0.85012(13) 0.0293(7) Uani 1 1 d . A .
H17A H 0.3734 0.0268 0.8786 0.035 Uiso 1 1 calc R . .
C18 C 0.39197(16) 0.01999(14) 0.79280(13) 0.0217(6) Uani 1 1 d . . .
C19 C 0.5922(2) 0.0388(2) 0.72224(18) 0.0445(10) Uani 1 1 d . A .
H19A H 0.6424 0.0486 0.7406 0.067 Uiso 1 1 calc R . .
H19B H 0.5800 0.0771 0.6951 0.067 Uiso 1 1 calc R . .
H19C H 0.5951 -0.0069 0.7017 0.067 Uiso 1 1 calc R . .
C20 C 0.5109(3) 0.0419(2) 0.92966(17) 0.0564(12) Uani 1 1 d . A .
H20A H 0.5671 0.0496 0.9336 0.085 Uiso 1 1 calc R . .
H20B H 0.4965 -0.0032 0.9482 0.085 Uiso 1 1 calc R . .
H20C H 0.4828 0.0815 0.9479 0.085 Uiso 1 1 calc R . .
C21 C 0.30863(18) 0.00931(19) 0.77519(15) 0.0326(7) Uani 1 1 d . A .
H21A H 0.3056 0.0049 0.7334 0.049 Uiso 1 1 calc R . .
H21B H 0.2775 0.0504 0.7877 0.049 Uiso 1 1 calc R . .
H21C H 0.2883 -0.0343 0.7930 0.049 Uiso 1 1 calc R . .
C22 C 0.36866(15) 0.24770(14) 0.67488(12) 0.0181(5) Uani 1 1 d . A .
C23 C 0.44135(16) 0.29748(14) 0.59153(12) 0.0198(5) Uani 1 1 d . A .
C24 C 0.41080(17) 0.27733(15) 0.53882(12) 0.0213(6) Uani 1 1 d . . .
C25 C 0.46247(18) 0.27295(15) 0.49251(13) 0.0259(6) Uani 1 1 d . A .
H25A H 0.4427 0.2603 0.4558 0.031 Uiso 1 1 calc R . .
C26 C 0.54175(18) 0.28647(16) 0.49829(14) 0.0290(7) Uani 1 1 d . . .
C27 C 0.56942(18) 0.30764(16) 0.55162(14) 0.0280(7) Uani 1 1 d . A .
H27A H 0.6233 0.3178 0.5559 0.034 Uiso 1 1 calc R . .
C28 C 0.52043(17) 0.31433(15) 0.59902(13) 0.0246(6) Uani 1 1 d . . .
C29 C 0.32531(17) 0.25957(16) 0.53161(13) 0.0245(6) Uani 1 1 d . A .
H29A H 0.2985 0.2653 0.5684 0.037 Uiso 1 1 calc R . .
H29B H 0.3199 0.2101 0.5184 0.037 Uiso 1 1 calc R . .
H29C H 0.3021 0.2919 0.5033 0.037 Uiso 1 1 calc R . .
C30 C 0.5968(2) 0.2769(2) 0.44851(16) 0.0430(9) Uani 1 1 d . A .
H30A H 0.6499 0.2889 0.4607 0.065 Uiso 1 1 calc R . .
H30B H 0.5811 0.3086 0.4170 0.065 Uiso 1 1 calc R . .
H30C H 0.5951 0.2272 0.4355 0.065 Uiso 1 1 calc R . .
C31 C 0.55095(19) 0.33772(17) 0.65676(14) 0.0300(7) Uani 1 1 d . A .
H31A H 0.6069 0.3473 0.6539 0.045 Uiso 1 1 calc R . .
H31B H 0.5419 0.2998 0.6850 0.045 Uiso 1 1 calc R . .
H31C H 0.5238 0.3813 0.6689 0.045 Uiso 1 1 calc R . .
C32 C 0.36871(18) 0.36916(14) 0.66455(14) 0.0246(6) Uani 1 1 d . A .
H32A H 0.3778 0.4152 0.6488 0.030 Uiso 1 1 calc R . .
C33 C 0.33178(18) 0.35424(15) 0.71351(13) 0.0248(6) Uani 1 1 d . A .
H33A H 0.3095 0.3878 0.7393 0.030 Uiso 1 1 calc R . .
C34 C 0.29949(16) 0.24408(14) 0.76892(12) 0.0203(6) Uani 1 1 d . A .
C35 C 0.21782(17) 0.23859(16) 0.77355(13) 0.0240(6) Uani 1 1 d . . .
C36 C 0.18812(18) 0.20452(16) 0.82142(14) 0.0263(6) Uani 1 1 d . A .
H36A H 0.1333 0.2000 0.8253 0.032 Uiso 1 1 calc R . .
C37 C 0.23611(18) 0.17651(16) 0.86438(13) 0.0260(6) Uani 1 1 d . . .
C38 C 0.31609(18) 0.18385(15) 0.85850(13) 0.0240(6) Uani 1 1 d . A .
H38A H 0.3492 0.1653 0.8876 0.029 Uiso 1 1 calc R . .
C39 C 0.34949(17) 0.21779(14) 0.81090(12) 0.0216(6) Uani 1 1 d . . .
C40 C 0.16442(19) 0.26944(18) 0.72797(14) 0.0318(7) Uani 1 1 d . A .
H40A H 0.1101 0.2606 0.7386 0.048 Uiso 1 1 calc R . .
H40B H 0.1755 0.2466 0.6910 0.048 Uiso 1 1 calc R . .
H40C H 0.1733 0.3210 0.7248 0.048 Uiso 1 1 calc R . .
C41 C 0.2017(2) 0.13811(18) 0.91551(16) 0.0348(8) Uani 1 1 d . A .
H41A H 0.2437 0.1221 0.9409 0.052 Uiso 1 1 calc R . .
H41B H 0.1718 0.0966 0.9023 0.052 Uiso 1 1 calc R . .
H41C H 0.1672 0.1707 0.9365 0.052 Uiso 1 1 calc R . .
C42 C 0.43689(18) 0.22533(17) 0.80567(14) 0.0284(7) Uani 1 1 d . A .
H42A H 0.4495 0.2505 0.7700 0.043 Uiso 1 1 calc R . .
H42B H 0.4609 0.1778 0.8052 0.043 Uiso 1 1 calc R . .
H42C H 0.4569 0.2526 0.8384 0.043 Uiso 1 1 calc R . .
H1 H 0.456(3) 0.167(2) 0.6720(17) 0.043(11) Uiso 0.9598(19) 1 d P A 1
Br2 Br 0.5055(5) 0.1613(4) 0.6782(4) 0.036(3) Uani 0.0402(19) 1 d P A 2

loop_
_atom_site_aniso_label
_atom_site_aniso_U_11
_atom_site_aniso_U_22
_atom_site_aniso_U_33
_atom_site_aniso_U_23
_atom_site_aniso_U_13
_atom_site_aniso_U_12
Ni1 0.01747(17) 0.01274(16) 0.01761(18) 0.00079(13) 0.00115(13) 0.00104(12)
Br1 0.02019(14) 0.02513(16) 0.03212(17) 0.00012(11) -0.00263(12) -0.00165(11)
N1 0.0336(14) 0.0150(11) 0.0217(13) 0.0003(9) 0.0058(10) 0.0008(10)
N2 0.0253(12) 0.0148(10) 0.0255(13) 0.0032(9) 0.0061(10) 0.0031(9)
N3 0.0212(11) 0.0139(10) 0.0200(12) 0.0001(8) -0.0024(9) 0.0005(9)
N4 0.0224(12) 0.0178(11) 0.0194(12) -0.0011(9) 0.0004(9) 0.0046(9)
C1 0.0226(13) 0.0173(13) 0.0223(15) 0.0020(10) 0.0068(11) 0.0007(10)
C2 0.0392(17) 0.0165(13) 0.0199(15) -0.0038(11) 0.0069(13) -0.0017(12)
C3 0.0337(16) 0.0182(13) 0.0219(15) -0.0036(11) 0.0093(12) 0.0013(12)
C4 0.0359(17) 0.0195(13) 0.0240(16) -0.0011(11) 0.0090(13) -0.0011(12)
C5 0.048(2) 0.0191(14) 0.0213(16) -0.0051(11) 0.0020(14) -0.0009(13)
C6 0.0403(18) 0.0269(15) 0.0294(17) -0.0091(13) 0.0006(14) -0.0097(14)
C7 0.0439(19) 0.0221(14) 0.0239(16) -0.0057(12) 0.0065(14) -0.0083(13)
C8 0.0310(16) 0.0279(15) 0.0280(17) 0.0018(12) 0.0090(13) 0.0012(13)
C9 0.055(2) 0.0323(17) 0.0265(18) -0.0023(14) -0.0036(16) -0.0056(16)
C10 0.052(2) 0.0334(17) 0.0312(18) -0.0029(14) 0.0056(16) -0.0200(16)
C11 0.049(2) 0.0158(13) 0.0309(18) 0.0005(12) 0.0105(15) 0.0025(13)
C12 0.0425(19) 0.0154(13) 0.0338(18) 0.0041(12) 0.0115(14) 0.0045(12)
C13 0.0205(13) 0.0166(12) 0.0252(15) 0.0040(11) 0.0003(11) 0.0032(10)
C14 0.0211(14) 0.0208(14) 0.047(2) 0.0116(13) 0.0001(14) 0.0035(12)
C15 0.0309(17) 0.0219(14) 0.052(2) 0.0068(14) -0.0195(16) 0.0002(13)
C16 0.050(2) 0.0194(14) 0.0358(19) 0.0017(13) -0.0142(16) 0.0038(14)
C17 0.0420(18) 0.0214(14) 0.0245(16) 0.0028(12) 0.0047(14) 0.0048(13)
C18 0.0223(14) 0.0167(12) 0.0263(15) 0.0039(11) 0.0022(12) 0.0012(11)
C19 0.0208(15) 0.043(2) 0.070(3) 0.0176(19) 0.0101(17) 0.0032(15)
C20 0.090(3) 0.0344(19) 0.045(2) -0.0038(17) -0.029(2) 0.011(2)
C21 0.0222(15) 0.0400(18) 0.0357(19) 0.0054(14) 0.0071(13) -0.0036(13)
C22 0.0163(12) 0.0184(12) 0.0194(14) 0.0006(10) -0.0039(10) -0.0004(10)
C23 0.0223(13) 0.0149(12) 0.0223(14) 0.0050(10) -0.0004(11) -0.0008(10)
C24 0.0236(14) 0.0184(13) 0.0220(15) 0.0046(11) -0.0011(11) -0.0005(11)
C25 0.0334(16) 0.0223(14) 0.0220(15) 0.0035(11) 0.0006(13) -0.0014(12)
C26 0.0281(16) 0.0267(15) 0.0320(18) 0.0101(13) 0.0071(13) 0.0014(12)
C27 0.0219(14) 0.0257(15) 0.0364(18) 0.0091(13) 0.0006(13) -0.0035(12)
C28 0.0257(15) 0.0177(13) 0.0302(17) 0.0059(11) -0.0046(12) -0.0026(11)
C29 0.0238(14) 0.0289(15) 0.0208(15) -0.0015(12) -0.0029(12) -0.0007(12)
C30 0.040(2) 0.050(2) 0.040(2) 0.0082(17) 0.0157(17) -0.0006(17)
C31 0.0271(16) 0.0258(15) 0.0369(19) 0.0025(13) -0.0094(14) -0.0017(12)
C32 0.0310(16) 0.0131(12) 0.0299(16) 0.0005(11) -0.0027(13) 0.0024(11)
C33 0.0310(15) 0.0156(12) 0.0278(16) -0.0031(11) 0.0005(12) 0.0062(11)
C34 0.0249(14) 0.0168(12) 0.0193(14) -0.0018(10) 0.0027(11) 0.0056(11)
C35 0.0251(14) 0.0242(14) 0.0228(15) -0.0031(11) 0.0010(12) 0.0090(12)
C36 0.0223(14) 0.0248(14) 0.0319(17) -0.0019(12) 0.0053(12) 0.0041(12)
C37 0.0328(17) 0.0193(13) 0.0259(16) -0.0021(11) 0.0044(13) 0.0029(12)
C38 0.0307(16) 0.0197(13) 0.0215(15) -0.0020(11) -0.0023(12) 0.0050(12)
C39 0.0256(15) 0.0187(13) 0.0205(14) -0.0040(11) -0.0012(12) 0.0038(11)
C40 0.0264(15) 0.0390(18) 0.0301(18) 0.0028(14) -0.0020(13) 0.0100(13)
C41 0.0379(18) 0.0314(17) 0.0352(19) 0.0057(14) 0.0071(15) -0.0014(14)
C42 0.0265(15) 0.0342(16) 0.0244(16) 0.0013(13) -0.0047(13) 0.0028(13)
Br2 0.026(5) 0.032(5) 0.049(6) 0.012(4) 0.007(4) 0.001(3)

loop_
_atom_type_symbol
_atom_type_description
_atom_type_scat_dispersion_real
_atom_type_scat_dispersion_imag
_atom_type_scat_source
C C 0.0033 0.0016 'International Tables Vol C Tables 4.2.6.8 and 6.1.1.4'
H H 0.0000 0.0000 'International Tables Vol C Tables 4.2.6.8 and 6.1.1.4'
N N 0.0061 0.0033 'International Tables Vol C Tables 4.2.6.8 and 6.1.1.4'
Ni Ni 0.3393 1.1124 'International Tables Vol C Tables 4.2.6.8 and 6.1.1.4'
Br Br -0.2901 2.4595 'International Tables Vol C Tables 4.2.6.8 and 6.1.1.4'

loop_
_geom_angle_atom_site_label_1
_geom_angle_atom_site_label_2
_geom_angle_atom_site_label_3
_geom_angle
C1 Ni1 C22 173.32(12)
C1 Ni1 Br2 84.4(2)
C22 Ni1 Br2 88.9(2)
C1 Ni1 Br1 92.84(9)
C22 Ni1 Br1 93.79(8)
Br2 Ni1 Br1 176.8(2)
C1 Ni1 H1 92.9(18)
C22 Ni1 H1 80.5(18)
Br2 Ni1 H1 8.5(18)
Br1 Ni1 H1 174.3(18)
C1 N1 C11 111.4(2)
C1 N1 C2 124.9(2)
C11 N1 C2 123.7(2)
C1 N2 C12 111.9(3)
C1 N2 C13 126.1(2)
C12 N2 C13 121.9(2)
C22 N3 C32 111.4(2)
C22 N3 C23 124.8(2)
C32 N3 C23 123.2(2)
C22 N4 C33 111.5(2)
C22 N4 C34 125.5(2)
C33 N4 C34 123.0(2)
N1 C1 N2 103.3(2)
N1 C1 Ni1 128.9(2)
N2 C1 Ni1 127.7(2)
C7 C2 C3 122.1(3)
C7 C2 N1 119.3(3)
C3 C2 N1 118.6(3)
C4 C3 C2 117.7(3)
C4 C3 C8 121.2(3)
C2 C3 C8 121.1(3)
C5 C4 C3 122.2(3)
C5 C4 H4A 118.9
C3 C4 H4A 118.9
C4 C5 C6 118.3(3)
C4 C5 C9 120.5(3)
C6 C5 C9 121.2(3)
C5 C6 C7 121.5(3)
C5 C6 H6A 119.2
C7 C6 H6A 119.2
C2 C7 C6 118.2(3)
C2 C7 C10 121.9(3)
C6 C7 C10 119.9(3)
C3 C8 H8A 109.5
C3 C8 H8B 109.5
H8A C8 H8B 109.5
C3 C8 H8C 109.5
H8A C8 H8C 109.5
H8B C8 H8C 109.5
C5 C9 H9A 109.5
C5 C9 H9B 109.5
H9A C9 H9B 109.5
C5 C9 H9C 109.5
H9A C9 H9C 109.5
H9B C9 H9C 109.5
C7 C10 H10A 109.5
C7 C10 H10B 109.5
H10A C10 H10B 109.5
C7 C10 H10C 109.5
H10A C10 H10C 109.5
H10B C10 H10C 109.5
C12 C11 N1 106.8(3)
C12 C11 H11A 126.6
N1 C11 H11A 126.6
C11 C12 N2 106.6(3)
C11 C12 H12A 126.7
N2 C12 H12A 126.7
C18 C13 C14 122.4(3)
C18 C13 N2 118.9(3)
C14 C13 N2 118.6(3)
C15 C14 C13 117.6(3)
C15 C14 C19 121.3(3)
C13 C14 C19 121.1(3)
C16 C15 C14 121.9(3)
C16 C15 H15A 119.1
C14 C15 H15A 119.1
C15 C16 C17 118.7(3)
C15 C16 C20 120.8(4)
C17 C16 C20 120.4(4)
C16 C17 C18 122.0(3)
C16 C17 H17A 119.0
C18 C17 H17A 119.0
C17 C18 C13 117.3(3)
C17 C18 C21 121.5(3)
C13 C18 C21 121.2(3)
C14 C19 H19A 109.5
C14 C19 H19B 109.5
H19A C19 H19B 109.5
C14 C19 H19C 109.5
H19A C19 H19C 109.5
H19B C19 H19C 109.5
C16 C20 H20A 109.5
C16 C20 H20B 109.5
H20A C20 H20B 109.5
C16 C20 H20C 109.5
H20A C20 H20C 109.5
H20B C20 H20C 109.5
C18 C21 H21A 109.5
C18 C21 H21B 109.5
H21A C21 H21B 109.5
C18 C21 H21C 109.5
H21A C21 H21C 109.5
H21B C21 H21C 109.5
N4 C22 N3 103.5(2)
N4 C22 Ni1 127.4(2)
N3 C22 Ni1 129.1(2)
C24 C23 C28 122.4(3)
C24 C23 N3 120.3(2)
C28 C23 N3 117.3(3)
C23 C24 C25 117.3(3)
C23 C24 C29 121.6(3)
C25 C24 C29 121.0(3)
C26 C25 C24 122.3(3)
C26 C25 H25A 118.8
C24 C25 H25A 118.8
C27 C26 C25 118.3(3)
C27 C26 C30 120.6(3)
C25 C26 C30 121.1(3)
C26 C27 C28 121.9(3)
C26 C27 H27A 119.0
C28 C27 H27A 119.0
C27 C28 C23 117.7(3)
C27 C28 C31 121.6(3)
C23 C28 C31 120.8(3)
C24 C29 H29A 109.5
C24 C29 H29B 109.5
H29A C29 H29B 109.5
C24 C29 H29C 109.5
H29A C29 H29C 109.5
H29B C29 H29C 109.5
C26 C30 H30A 109.5
C26 C30 H30B 109.5
H30A C30 H30B 109.5
C26 C30 H30C 109.5
H30A C30 H30C 109.5
H30B C30 H30C 109.5
C28 C31 H31A 109.5
C28 C31 H31B 109.5
H31A C31 H31B 109.5
C28 C31 H31C 109.5
H31A C31 H31C 109.5
H31B C31 H31C 109.5
C33 C32 N3 106.5(2)
C33 C32 H32A 126.8
N3 C32 H32A 126.8
C32 C33 N4 107.1(2)
C32 C33 H33A 126.5
N4 C33 H33A 126.5
C39 C34 C35 122.3(3)
C39 C34 N4 119.1(2)
C35 C34 N4 118.6(2)
C36 C35 C34 117.5(3)
C36 C35 C40 121.2(3)
C34 C35 C40 121.3(3)
C35 C36 C37 122.2(3)
C35 C36 H36A 118.9
C37 C36 H36A 118.9
C38 C37 C36 118.4(3)
C38 C37 C41 120.8(3)
C36 C37 C41 120.8(3)
C37 C38 C39 121.9(3)
C37 C38 H38A 119.1
C39 C38 H38A 119.1
C34 C39 C38 117.7(3)
C34 C39 C42 121.5(3)
C38 C39 C42 120.8(3)
C35 C40 H40A 109.5
C35 C40 H40B 109.5
H40A C40 H40B 109.5
C35 C40 H40C 109.5
H40A C40 H40C 109.5
H40B C40 H40C 109.5
C37 C41 H41A 109.5
C37 C41 H41B 109.5
H41A C41 H41B 109.5
C37 C41 H41C 109.5
H41A C41 H41C 109.5
H41B C41 H41C 109.5
C39 C42 H42A 109.5
C39 C42 H42B 109.5
H42A C42 H42B 109.5
C39 C42 H42C 109.5
H42A C42 H42C 109.5
H42B C42 H42C 109.5
Ni1 Br2 H1 13(3)

loop_
_geom_bond_atom_site_label_1
_geom_bond_atom_site_label_2
_geom_bond_distance
Ni1 C1 1.886(3)
Ni1 C22 1.888(3)
Ni1 Br2 2.174(9)
Ni1 Br1 2.3802(5)
Ni1 H1 1.34(5)
N1 C1 1.363(4)
N1 C11 1.400(4)
N1 C2 1.442(4)
N2 C1 1.364(4)
N2 C12 1.391(4)
N2 C13 1.447(4)
N3 C22 1.367(3)
N3 C32 1.399(3)
N3 C23 1.443(4)
N4 C22 1.361(3)
N4 C33 1.395(3)
N4 C34 1.445(4)
C2 C7 1.386(5)
C2 C3 1.402(4)
C3 C4 1.393(4)
C3 C8 1.507(4)
C4 C5 1.390(5)
C4 H4A 0.9500
C5 C6 1.394(4)
C5 C9 1.514(5)
C6 C7 1.401(5)
C6 H6A 0.9500
C7 C10 1.514(4)
C8 H8A 0.9800
C8 H8B 0.9800
C8 H8C 0.9800
C9 H9A 0.9800
C9 H9B 0.9800
C9 H9C 0.9800
C10 H10A 0.9800
C10 H10B 0.9800
C10 H10C 0.9800
C11 C12 1.337(5)
C11 H11A 0.9500
C12 H12A 0.9500
C13 C18 1.398(4)
C13 C14 1.401(4)
C14 C15 1.391(5)
C14 C19 1.503(5)
C15 C16 1.384(5)
C15 H15A 0.9500
C16 C17 1.391(5)
C16 C20 1.509(5)
C17 C18 1.393(4)
C17 H17A 0.9500
C18 C21 1.502(4)
C19 H19A 0.9800
C19 H19B 0.9800
C19 H19C 0.9800
C20 H20A 0.9800
C20 H20B 0.9800
C20 H20C 0.9800
C21 H21A 0.9800
C21 H21B 0.9800
C21 H21C 0.9800
C23 C24 1.389(4)
C23 C28 1.405(4)
C24 C25 1.400(4)
C24 C29 1.514(4)
C25 C26 1.391(4)
C25 H25A 0.9500
C26 C27 1.389(5)
C26 C30 1.507(5)
C27 C28 1.394(4)
C27 H27A 0.9500
C28 C31 1.510(4)
C29 H29A 0.9800
C29 H29B 0.9800
C29 H29C 0.9800
C30 H30A 0.9800
C30 H30B 0.9800
C30 H30C 0.9800
C31 H31A 0.9800
C31 H31B 0.9800
C31 H31C 0.9800
C32 C33 1.335(4)
C32 H32A 0.9500
C33 H33A 0.9500
C34 C39 1.392(4)
C34 C35 1.410(4)
C35 C36 1.383(4)
C35 C40 1.518(4)
C36 C37 1.399(4)
C36 H36A 0.9500
C37 C38 1.387(4)
C37 C41 1.513(4)
C38 C39 1.401(4)
C38 H38A 0.9500
C39 C42 1.512(4)
C40 H40A 0.9800
C40 H40B 0.9800
C40 H40C 0.9800
C41 H41A 0.9800
C41 H41B 0.9800
C41 H41C 0.9800
C42 H42A 0.9800
C42 H42B 0.9800
C42 H42C 0.9800
Br2 H1 0.87(5)
